data_1532646
loop_
_publ_author_name
'Vyshatko, N.P.'
'Kharton, V.'
'Shaula, A.L.'
'Naumovich, E.N.'
'Marques, F.M.B.'

_publ_section_title
;
 Structural characterization of mixed conducting perovskites La (Ga,M)
 O3-d (M = Mn, Fe, Co, Ni)
;
_journal_name_full 'Materials Research Bulletin'
_journal_page_first 185
_journal_page_last 193
_journal_volume 38
_journal_year 2003
_chemical_formula_sum 'Co0.5 Ga0.5 La O3'
_chemical_name_systematic 'La (Ga0.5 Co0.5) O3'
_space_group_IT_number 167
_symmetry_space_group_name_Hall '-R 3 2"c'
_symmetry_space_group_name_H-M 'R -3 c :H'
_cell_angle_alpha 90
_cell_angle_beta 90
_cell_angle_gamma 120
_cell_formula_units_Z 6
_cell_length_a 5.469
_cell_length_b 5.469
_cell_length_c 13.196
_cell_volume 341.813
_citation_journal_id_ASTM MRBUAC
_cod_data_source_file Vyshatko_MRBUAC_2003_533.cif
_cod_data_source_block Co0.5Ga0.5La1O3
_cod_original_cell_volume 341.8131
_cod_original_formula_sum 'Co0.5 Ga0.5 La1 O3'
_cod_database_code 1532646

loop_
_symmetry_equiv_pos_as_xyz
x,y,z
-y,x-y,z
-x+y,-x,z
y,x,-z+1/2
-x,-x+y,-z+1/2
x-y,-y,-z+1/2
-x,-y,-z
y,-x+y,-z
x-y,x,-z
-y,-x,z-1/2
x,x-y,z-1/2
-x+y,y,z-1/2
x+2/3,y+1/3,z+1/3
-y+2/3,x-y+1/3,z+1/3
-x+y+2/3,-x+1/3,z+1/3
y+2/3,x+1/3,-z+5/6
-x+2/3,-x+y+1/3,-z+5/6
x-y+2/3,-y+1/3,-z+5/6
-x+2/3,-y+1/3,-z+1/3
y+2/3,-x+y+1/3,-z+1/3
x-y+2/3,x+1/3,-z+1/3
-y+2/3,-x+1/3,z-1/6
x+2/3,x-y+1/3,z-1/6
-x+y+2/3,y+1/3,z-1/6
x+1/3,y+2/3,z+2/3
-y+1/3,x-y+2/3,z+2/3
-x+y+1/3,-x+2/3,z+2/3
y+1/3,x+2/3,-z+7/6
-x+1/3,-x+y+2/3,-z+7/6
x-y+1/3,-y+2/3,-z+7/6
-x+1/3,-y+2/3,-z+2/3
y+1/3,-x+y+2/3,-z+2/3
x-y+1/3,x+2/3,-z+2/3
-y+1/3,-x+2/3,z+1/6
x+1/3,x-y+2/3,z+1/6
-x+y+1/3,y+2/3,z+1/6

loop_
_atom_site_label
_atom_site_type_symbol
_atom_site_fract_x
_atom_site_fract_y
_atom_site_fract_z
_atom_site_occupancy
_atom_site_U_iso_or_equiv
Co1 Co+3 0 0 0 0.5 0.0
Ga1 Ga+3 0 0 0 0.5 0.0
La1 La+3 0 0 0.25 1 0.0
O1 O-2 0.5529 0 0.25 1 0.0
